data_4350636
loop_
_publ_author_name
'Dias, H. V. Rasika'
'Singh, Shreeyukta'
'Flores, Jaime A.'

_publ_section_title
;
 Syntheses of highly fluorinated 1,3,5-triazapentadienyl ligands and their
 use in the isolation of copper(I)-carbonyl and copper(I)-ethylene
 complexes.
;
_journal_issue 22
_journal_name_full 'Inorganic chemistry'
_journal_page_first 8859
_journal_page_last 8861
_journal_paper_doi 10.1021/ic061739y
_journal_volume 45
_journal_year 2006
_chemical_formula_sum 'C25 H9 Cu F22 N4 O'
_chemical_formula_weight 862.90
_chemical_name_common '[(CF3,F-Ph)2TAP]CuCO(CH3CN)'
_space_group_IT_number 62
_space_group_name_Hall '-P 2ac 2n'
_space_group_name_H-M_alt 'P n m a'
_symmetry_cell_setting orthorhombic
_symmetry_space_group_name_H-M 'P n m a'
_atom_sites_solution_hydrogens geom
_atom_sites_solution_primary direct
_atom_sites_solution_secondary difmap
_audit_creation_method SHELXL-97
_cell_angle_alpha 90.00
_cell_angle_beta 90.00
_cell_angle_gamma 90.00
_cell_formula_units_Z 4
_cell_length_a 12.6364(7)
_cell_length_b 21.8933(12)
_cell_length_c 10.8052(6)
_cell_measurement_reflns_used 8644
_cell_measurement_temperature 100(2)
_cell_measurement_theta_max 28.28
_cell_measurement_theta_min 2.48
_cell_volume 2989.3(3)
_computing_cell_refinement 'Bruker SMART'
_computing_data_collection 'Bruker SMART'
_computing_data_reduction 'Bruker SAINT'
_computing_molecular_graphics 'Bruker SHELXTL'
_computing_publication_material 'Bruker SHELXTL'
_computing_structure_refinement 'SHELXL-97 (Sheldrick, 1997)'
_computing_structure_solution 'SHELXS-97 (Sheldrick, 1990)'
_diffrn_ambient_temperature 100(2)
_diffrn_measured_fraction_theta_full 1.000
_diffrn_measured_fraction_theta_max 1.000
_diffrn_measurement_device_type 'CCD area detector'
_diffrn_measurement_method 'phi and omega scans'
_diffrn_radiation_monochromator graphite
_diffrn_radiation_source 'fine-focus sealed tube'
_diffrn_radiation_type MoK\a
_diffrn_radiation_wavelength 0.71073
_diffrn_reflns_av_R_equivalents 0.0486
_diffrn_reflns_av_sigmaI/netI 0.0322
_diffrn_reflns_limit_h_max 15
_diffrn_reflns_limit_h_min -15
_diffrn_reflns_limit_k_max 26
_diffrn_reflns_limit_k_min -27
_diffrn_reflns_limit_l_max 13
_diffrn_reflns_limit_l_min -13
_diffrn_reflns_number 21561
_diffrn_reflns_theta_full 25.98
_diffrn_reflns_theta_max 25.98
_diffrn_reflns_theta_min 2.10
_exptl_absorpt_coefficient_mu 0.899
_exptl_absorpt_correction_T_max 0.7379
_exptl_absorpt_correction_T_min 0.6722
_exptl_absorpt_correction_type none
_exptl_absorpt_process_details SADABS
_exptl_crystal_colour yellow
_exptl_crystal_density_diffrn 1.917
_exptl_crystal_density_meas 0
_exptl_crystal_density_method 'not measured'
_exptl_crystal_description blocks
_exptl_crystal_F_000 1688
_exptl_crystal_size_max 0.48
_exptl_crystal_size_mid 0.41
_exptl_crystal_size_min 0.36
_refine_diff_density_max 0.599
_refine_diff_density_min -0.460
_refine_diff_density_rms 0.071
_refine_ls_extinction_method none
_refine_ls_goodness_of_fit_ref 1.098
_refine_ls_hydrogen_treatment mixed
_refine_ls_matrix_type full
_refine_ls_number_parameters 290
_refine_ls_number_reflns 3014
_refine_ls_number_restraints 10
_refine_ls_restrained_S_all 1.097
_refine_ls_R_factor_all 0.0483
_refine_ls_R_factor_gt 0.0454
_refine_ls_shift/su_max 0.001
_refine_ls_shift/su_mean 0.000
_refine_ls_structure_factor_coef Fsqd
_refine_ls_weighting_details 'calc w=1/[\s^2^(Fo^2^)+(0.0306P)^2^+7.1475P] where P=(Fo^2^+2Fc^2^)/3'
_refine_ls_weighting_scheme calc
_refine_ls_wR_factor_gt 0.1095
_refine_ls_wR_factor_ref 0.1112
_reflns_number_gt 2790
_reflns_number_total 3014
_reflns_threshold_expression >2sigma(I)
_cod_data_source_file ic061739ysi20061003_124355.cif
_cod_data_source_block dias299a
_cod_depositor_comments
;
The following automatic conversions were performed:

data item '_symmetry_cell_setting' value 'Orthorhombic' was changed
to 'orthorhombic' in accordance with the
/home/saulius/struct/COD-crude-data/automatic-downloads/DataCite-retrospective/ACS/depositions/lib/dictionaries/cif_core.dic
dictionary named 'cif_core.dic' version 2.4.2 last updated on
2011-04-26.

Automatic conversion script
Id: cif_fix_values 6909 2019-04-08 15:41:33Z antanas 
;
_cod_original_sg_symbol_H-M Pnma
_cod_database_code 4350636

loop_
_symmetry_equiv_pos_as_xyz
'x, y, z'
'-x+1/2, -y, z+1/2'
'-x, y+1/2, -z'
'x+1/2, -y+1/2, -z+1/2'
'-x, -y, -z'
'x-1/2, y, -z-1/2'
'x, -y-1/2, z'
'-x-1/2, y-1/2, z-1/2'

loop_
_atom_site_label
_atom_site_type_symbol
_atom_site_fract_x
_atom_site_fract_y
_atom_site_fract_z
_atom_site_U_iso_or_equiv
_atom_site_adp_type
_atom_site_occupancy
_atom_site_symmetry_multiplicity
_atom_site_calc_flag
_atom_site_refinement_flags
_atom_site_disorder_assembly
_atom_site_disorder_group
Cu1 Cu 0.77576(4) 0.2500 0.29425(4) 0.02123(15) Uani 1 2 d S . .
N1 N 0.70574(18) 0.18330(10) 0.3953(2) 0.0224(5) Uani 1 1 d . . .
N2 N 0.6027(3) 0.2500 0.5214(3) 0.0257(7) Uani 1 2 d S . .
N3 N 0.7149(3) 0.2500 0.1206(4) 0.0360(9) Uani 1 2 d S . .
O1 O 1.0080(3) 0.2500 0.2562(4) 0.0479(9) Uani 1 2 d S A .
C1 C 0.6374(2) 0.19550(12) 0.4816(3) 0.0232(6) Uani 1 1 d . A .
C2 C 0.5806(2) 0.14569(13) 0.5582(3) 0.0268(6) Uani 1 1 d . . .
C3 C 0.4584(3) 0.14799(15) 0.5498(4) 0.0448(9) Uani 1 1 d . A .
C4 C 0.4011(3) 0.08742(17) 0.5819(4) 0.0431(8) Uani 1 1 d . . .
C5 C 0.7401(5) 0.1244(2) 0.3605(6) 0.0278(18) Uani 0.781(4) 1 d PD A 1
C6 C 0.6890(4) 0.0953(2) 0.2609(5) 0.0360(11) Uani 0.781(4) 1 d PD A 1
C7 C 0.71815(9) 0.04291(6) 0.20844(11) 0.0474(13) Uani 0.781(4) 1 d PD A 1
H7A H 0.6795 0.0263 0.1409 0.057 Uiso 0.781(4) 1 calc PR A 1
C8 C 0.80673(9) 0.01321(6) 0.25527(11) 0.060(2) Uani 0.781(4) 1 d PRD A 1
H8A H 0.8293 -0.0243 0.2199 0.073 Uiso 0.781(4) 1 d PR A 1
C9 C 0.86228(9) 0.03842(6) 0.35386(11) 0.0435(13) Uani 0.781(4) 1 d PRD A 1
H9A H 0.9228 0.0181 0.3859 0.052 Uiso 0.781(4) 1 d PR A 1
C10 C 0.82924(9) 0.09333(6) 0.40562(11) 0.0354(11) Uani 0.781(4) 1 d PRD A 1
C11 C 0.88569(9) 0.12069(6) 0.51376(11) 0.0428(12) Uani 0.781(4) 1 d PRD A 1
F12 F 0.59877(9) 0.12448(6) 0.21363(11) 0.0431(7) Uani 0.781(4) 1 d PRD A 1
F13 F 0.82284(9) 0.12911(6) 0.61128(11) 0.0497(8) Uani 0.781(4) 1 d PR A 1
F14 F 0.96564(9) 0.08468(6) 0.55127(11) 0.0650(10) Uani 0.781(4) 1 d PR A 1
F15 F 0.92939(9) 0.17484(6) 0.48962(11) 0.0520(8) Uani 0.781(4) 1 d PR A 1
C5A C 0.75648(9) 0.12174(6) 0.37299(11) 0.059(16) Uani 0.219(4) 1 d PR A 2
C6A C 0.83998(9) 0.11885(6) 0.45652(11) 0.034(4) Uani 0.219(4) 1 d PRD A 2
C7A C 0.90992(9) 0.06987(6) 0.45299(11) 0.067(7) Uani 0.219(4) 1 d PRD A 2
H7AA H 0.9670 0.0679 0.5101 0.081 Uiso 0.219(4) 1 d PR A 2
C8A C 0.89636(9) 0.02379(6) 0.36592(11) 0.077(10) Uani 0.219(4) 1 d PRD A 2
H8AA H 0.9442 -0.0097 0.3635 0.093 Uiso 0.219(4) 1 d PR A 2
C9A C 0.81286(9) 0.02669(6) 0.28239(11) 0.049(6) Uani 0.219(4) 1 d PRD A 2
H9AA H 0.8036 -0.0048 0.2229 0.059 Uiso 0.219(4) 1 d PR A 2
C10A C 0.74292(9) 0.07566(6) 0.28592(11) 0.054(6) Uani 0.219(4) 1 d PRD A 2
C11A C 0.64084(9) 0.09429(6) 0.21041(11) 0.043(5) Uani 0.219(4) 1 d PRD A 2
F12A F 0.86895(9) 0.15893(6) 0.54371(11) 0.045(3) Uani 0.219(4) 1 d PRD A 2
F13A F 0.62886(9) 0.03786(6) 0.13913(11) 0.049(3) Uani 0.219(4) 1 d PR A 2
F14A F 0.65669(9) 0.13448(6) 0.12544(11) 0.058(3) Uani 0.219(4) 1 d PR A 2
F15A F 0.55536(9) 0.10282(6) 0.26487(11) 0.054(3) Uani 0.219(4) 1 d PR A 2
C12 C 0.68860(9) 0.25000(6) 0.02102(11) 0.0379(11) Uani 1 2 d SR A .
C13 C 0.65612(9) 0.25000(6) -0.10948(11) 0.0595(16) Uani 1 2 d SR . .
H13A H 0.5892 0.2722 -0.1182 0.089 Uiso 0.50 1 calc PR . .
H13B H 0.6468 0.2078 -0.1378 0.089 Uiso 0.50 1 calc PR . .
H13C H 0.7107 0.2700 -0.1595 0.089 Uiso 0.50 1 calc PR . .
C14 C 0.9206(3) 0.2500 0.2737(4) 0.0287(9) Uani 1 2 d S . .
F5 F 0.60906(14) 0.08855(7) 0.52446(17) 0.0310(4) Uani 1 1 d . A .
F6 F 0.6076(2) 0.15131(9) 0.67868(18) 0.0482(6) Uani 1 1 d . A .
F7 F 0.43029(18) 0.16195(14) 0.4351(3) 0.0858(11) Uani 1 1 d . . .
F8 F 0.4210(2) 0.19007(10) 0.6270(4) 0.1007(14) Uani 1 1 d . . .
F9 F 0.29777(18) 0.09824(11) 0.5925(3) 0.0742(9) Uani 1 1 d . A .
F10 F 0.4377(2) 0.06517(11) 0.6877(2) 0.0601(7) Uani 1 1 d . A .
F11 F 0.41380(19) 0.04593(11) 0.4969(3) 0.0602(6) Uani 1 1 d . A .

loop_
_atom_site_aniso_label
_atom_site_aniso_U_11
_atom_site_aniso_U_22
_atom_site_aniso_U_33
_atom_site_aniso_U_23
_atom_site_aniso_U_13
_atom_site_aniso_U_12
Cu1 0.0216(2) 0.0178(2) 0.0243(3) 0.000 0.00093(19) 0.000
N1 0.0244(11) 0.0170(11) 0.0259(12) 0.0003(9) -0.0010(10) 0.0000(9)
N2 0.0269(17) 0.0177(16) 0.0324(19) 0.000 0.0055(15) 0.000
N3 0.0300(19) 0.052(2) 0.026(2) 0.000 -0.0025(16) 0.000
O1 0.0253(17) 0.064(2) 0.054(2) 0.000 0.0011(16) 0.000
C1 0.0246(13) 0.0188(13) 0.0262(14) 0.0011(11) -0.0015(11) -0.0012(11)
C2 0.0339(15) 0.0180(13) 0.0286(15) 0.0002(11) 0.0035(12) 0.0013(11)
C3 0.0346(17) 0.0271(16) 0.073(3) 0.0130(17) 0.0167(18) 0.0021(14)
C4 0.0357(18) 0.0367(19) 0.057(2) 0.0130(17) 0.0049(16) -0.0038(15)
C5 0.033(3) 0.014(4) 0.036(4) 0.007(3) 0.013(3) 0.009(2)
C6 0.047(3) 0.023(2) 0.038(3) -0.003(2) 0.015(2) -0.012(2)
C7 0.070(3) 0.027(2) 0.045(3) -0.016(2) 0.022(3) -0.021(2)
C8 0.076(5) 0.030(3) 0.076(4) -0.007(3) 0.040(4) -0.007(3)
C9 0.046(3) 0.034(3) 0.050(3) 0.010(3) 0.017(3) 0.013(3)
C10 0.040(3) 0.022(2) 0.043(3) 0.0125(19) 0.017(2) 0.016(2)
C11 0.041(3) 0.040(3) 0.047(3) 0.017(2) 0.004(2) 0.018(2)
F12 0.0453(18) 0.0441(18) 0.0400(16) -0.0065(13) -0.0063(13) -0.0119(13)
F13 0.0485(16) 0.0628(19) 0.0379(15) 0.0052(13) -0.0015(13) 0.0143(14)
F14 0.0553(18) 0.082(2) 0.0576(19) 0.0256(17) -0.0023(15) 0.0364(17)
F15 0.0508(17) 0.0533(18) 0.0520(17) 0.0157(14) -0.0194(14) -0.0065(14)
C5A 0.10(3) 0.03(2) 0.040(17) -0.021(13) 0.047(18) -0.045(19)
C6A 0.035(9) 0.021(8) 0.047(11) 0.004(7) 0.002(8) 0.009(7)
C7A 0.064(13) 0.043(11) 0.094(18) 0.037(12) 0.044(13) 0.030(10)
C8A 0.044(12) 0.084(18) 0.104(19) 0.068(16) 0.027(12) 0.051(12)
C9A 0.076(18) 0.018(8) 0.054(12) 0.017(9) 0.036(12) -0.002(9)
C10A 0.029(9) 0.062(14) 0.071(14) 0.041(12) -0.003(9) 0.006(9)
C11A 0.034(11) 0.043(11) 0.051(12) 0.025(10) 0.016(9) 0.004(9)
F12A 0.037(5) 0.048(6) 0.050(6) 0.013(5) -0.021(5) 0.005(5)
F13A 0.079(7) 0.022(4) 0.045(5) -0.013(4) -0.008(5) -0.007(4)
F14A 0.072(8) 0.040(6) 0.062(7) 0.008(5) -0.021(6) -0.008(5)
F15A 0.043(6) 0.065(7) 0.053(7) -0.018(6) -0.012(5) 0.005(5)
C12 0.030(2) 0.053(3) 0.031(3) 0.000 -0.0013(19) 0.000
C13 0.055(3) 0.093(5) 0.030(3) 0.000 -0.014(2) 0.000
C14 0.028(2) 0.028(2) 0.030(2) 0.000 -0.0027(17) 0.000
F5 0.0374(9) 0.0160(8) 0.0395(10) 0.0038(7) 0.0095(8) 0.0027(7)
F6 0.0834(16) 0.0337(10) 0.0275(10) 0.0032(8) 0.0004(10) -0.0139(10)
F7 0.0368(12) 0.095(2) 0.126(2) 0.080(2) -0.0261(14) -0.0193(13)
F8 0.0715(17) 0.0265(11) 0.204(4) -0.0105(16) 0.088(2) -0.0025(11)
F9 0.0395(12) 0.0462(14) 0.137(3) 0.0269(15) 0.0250(15) -0.0048(10)
F10 0.0667(15) 0.0551(14) 0.0584(14) 0.0204(12) 0.0062(12) -0.0220(12)
F11 0.0552(14) 0.0458(13) 0.0796(17) -0.0093(12) -0.0053(13) -0.0144(11)

loop_
_atom_type_symbol
_atom_type_description
_atom_type_scat_dispersion_real
_atom_type_scat_dispersion_imag
_atom_type_scat_source
C C 0.0033 0.0016 'International Tables Vol C Tables 4.2.6.8 and 6.1.1.4'
H H 0.0000 0.0000 'International Tables Vol C Tables 4.2.6.8 and 6.1.1.4'
N N 0.0061 0.0033 'International Tables Vol C Tables 4.2.6.8 and 6.1.1.4'
O O 0.0106 0.0060 'International Tables Vol C Tables 4.2.6.8 and 6.1.1.4'
F F 0.0171 0.0103 'International Tables Vol C Tables 4.2.6.8 and 6.1.1.4'
Cu Cu 0.3201 1.2651 'International Tables Vol C Tables 4.2.6.8 and 6.1.1.4'

loop_
_geom_angle_atom_site_label_1
_geom_angle_atom_site_label_2
_geom_angle_atom_site_label_3
_geom_angle
_geom_angle_site_symmetry_1
_geom_angle_site_symmetry_3
C14 Cu1 N1 119.88(10) . 7_565
C14 Cu1 N1 119.88(10) . .
N1 Cu1 N1 92.20(13) 7_565 .
C14 Cu1 N3 105.41(17) . .
N1 Cu1 N3 109.43(10) 7_565 .
N1 Cu1 N3 109.42(10) . .
C1 N1 C5 125.7(3) . .
C1 N1 C5A 125.4(2) . .
C5 N1 C5A 9.2(3) . .
C1 N1 Cu1 121.94(19) . .
C5 N1 Cu1 112.4(2) . .
C5A N1 Cu1 111.80(13) . .
C1 N2 C1 125.5(3) . 7_565
C12 N3 Cu1 174.8(3) . .
N1 C1 N2 129.1(3) . .
N1 C1 C2 123.2(2) . .
N2 C1 C2 107.7(2) . .
F5 C2 F6 106.1(2) . .
F5 C2 C1 112.6(2) . .
F6 C2 C1 109.5(2) . .
F5 C2 C3 106.3(2) . .
F6 C2 C3 107.8(3) . .
C1 C2 C3 114.2(2) . .
F7 C3 F8 109.4(3) . .
F7 C3 C2 109.3(3) . .
F8 C3 C2 109.9(3) . .
F7 C3 C4 106.3(3) . .
F8 C3 C4 106.6(3) . .
C2 C3 C4 115.2(3) . .
F11 C4 F10 108.0(3) . .
F11 C4 F9 107.8(3) . .
F10 C4 F9 109.5(3) . .
F11 C4 C3 112.4(3) . .
F10 C4 C3 110.1(3) . .
F9 C4 C3 109.0(3) . .
C10 C5 C6 114.5(4) . .
C10 C5 N1 126.7(5) . .
C6 C5 N1 118.5(6) . .
C7 C6 F12 117.5(4) . .
C7 C6 C5 126.1(5) . .
F12 C6 C5 116.4(4) . .
C6 C7 C8 118.1(3) . .
C6 C7 H7A 121.0 . .
C8 C7 H7A 121.0 . .
C6 C7 H9AA 138.6 . .
C8 C7 H9AA 20.5 . .
H7A C7 H9AA 100.5 . .
C7 C8 C9 120.0 . .
C7 C8 H8A 120.0 . .
C9 C8 H8A 120.0 . .
C7 C8 H9AA 92.7 . .
C9 C8 H9AA 147.3 . .
H8A C8 H9AA 27.3 . .
C8 C9 C10 120.0 . .
C8 C9 H9A 120.0 . .
C10 C9 H9A 120.0 . .
C8 C9 H8AA 97.2 . .
C10 C9 H8AA 142.8 . .
H9A C9 H8AA 22.8 . .
C9 C10 C5 121.4(2) . .
C9 C10 C11 121.2 . .
C5 C10 C11 117.4(2) . .
F13 C11 F15 106.2 . .
F13 C11 F14 106.9 . .
F15 C11 F14 105.6 . .
F13 C11 C10 112.9 . .
F15 C11 C10 113.6 . .
F14 C11 C10 111.1 . .
F13 C11 H7AA 121.3 . .
F15 C11 H7AA 112.6 . .
F14 C11 H7AA 21.6 . .
C10 C11 H7AA 89.9 . .
C11 F14 H7AA 99.4 . .
C6A C5A C10A 120.0 . .
C6A C5A N1 105.02(10) . .
C10A C5A N1 134.63(10) . .
F12A C6A C5A 129.4 . .
F12A C6A C7A 110.6 . .
C5A C6A C7A 120.0 . .
C8A C7A C6A 120.0 . .
C8A C7A H9A 17.4 . .
C6A C7A H9A 137.4 . .
C8A C7A H7AA 120.0 . .
C6A C7A H7AA 120.0 . .
H9A C7A H7AA 102.6 . .
C9A C8A C7A 120.0 . .
C9A C8A H9A 163.4 . .
C7A C8A H9A 76.5 . .
C9A C8A H8AA 120.0 . .
C7A C8A H8AA 120.0 . .
H9A C8A H8AA 43.5 . .
C8A C9A C10A 120.0 . .
C8A C9A H8A 100.0 . .
C10A C9A H8A 140.0 . .
C8A C9A H9AA 120.0 . .
C10A C9A H9AA 120.0 . .
H8A C9A H9AA 20.0 . .
C9A C10A C5A 120.0 . .
C9A C10A C11A 134.8 . .
C5A C10A C11A 105.2 . .
F15A C11A F14A 111.7 . .
F15A C11A F13A 106.6 . .
F14A C11A F13A 102.6 . .
F15A C11A C10A 120.2 . .
F14A C11A C10A 114.7 . .
F13A C11A C10A 97.9 . .
N3 C12 C13 179.1(2) . .
C12 C13 H13A 109.5 . .
C12 C13 H13B 109.5 . .
H13A C13 H13B 109.5 . .
C12 C13 H13C 109.5 . .
H13A C13 H13C 109.5 . .
H13B C13 H13C 109.5 . .
O1 C14 Cu1 177.1(4) . .

loop_
_geom_bond_atom_site_label_1
_geom_bond_atom_site_label_2
_geom_bond_distance
_geom_bond_site_symmetry_2
Cu1 C14 1.844(4) .
Cu1 N1 2.026(2) 7_565
Cu1 N1 2.027(2) .
Cu1 N3 2.028(4) .
N1 C1 1.299(4) .
N1 C5 1.411(5) .
N1 C5A 1.512(3) .
N2 C1 1.342(3) .
N2 C1 1.342(3) 7_565
N3 C12 1.126(4) .
O1 C14 1.120(5) .
C1 C2 1.546(4) .
C2 F5 1.352(3) .
C2 F6 1.352(4) .
C2 C3 1.547(5) .
C3 F7 1.325(5) .
C3 F8 1.330(5) .
C3 C4 1.550(5) .
C4 F11 1.302(5) .
C4 F10 1.326(4) .
C4 F9 1.332(4) .
C5 C10 1.404(7) .
C5 C6 1.407(9) .
C6 C7 1.332(5) .
C6 F12 1.403(6) .
C7 C8 1.3899 .
C7 H7A 0.9500 .
C7 H9AA 1.5103 .
C8 C9 1.3900 .
C8 H8A 0.9500 .
C8 H9AA 0.5287 .
C9 C10 1.3901 .
C9 H9A 0.9500 .
C9 H8AA 1.4800 .
C10 C11 1.4943 .
C11 F13 1.3323 .
C11 F15 1.3336 .
C11 F14 1.3440 .
C11 H7AA 1.5470 .
F14 H7AA 0.5774 .
C5A C6A 1.3899 .
C5A C10A 1.3901 .
C6A F12A 1.3385 .
C6A C7A 1.3901 .
C7A C8A 1.3901 .
C7A H9A 1.3550 .
C7A H7AA 0.9500 .
C8A C9A 1.3900 .
C8A H9A 0.4168 .
C8A H8AA 0.9500 .
C9A C10A 1.3900 .
C9A H8A 1.3214 .
C9A H9AA 0.9500 .
C10A C11A 1.5799 .
C11A F15A 1.2441 .
C11A F14A 1.2873 .
C11A F13A 1.4637 .
C12 C13 1.4686 .
C13 H13A 0.9800 .
C13 H13B 0.9800 .
C13 H13C 0.9800 .
